data_4083484
loop_
_publ_author_name
'Kim, So Han'
'Ahn, Duseong'
'Go, Min Jeong'
'Park, Myung Hwan'
'Kim, Min'
'Lee, Junseong'
'Kim, Youngjo'

_publ_section_title
;
 Dinuclear Aluminum Complexes as Catalysts for Cycloaddition of CO2to
 Epoxides
;
_journal_issue 11
_journal_name_full Organometallics
_journal_page_first 2770
_journal_paper_doi 10.1021/om500257j
_journal_volume 33
_journal_year 2014
_chemical_formula_sum 'C13 H29 Al N2 O2'
_chemical_formula_weight 272.36
_chemical_name_systematic
; 
 ? 
;
_space_group_IT_number 14
_symmetry_cell_setting monoclinic
_symmetry_space_group_name_Hall '-P 2ybc'
_symmetry_space_group_name_H-M 'P 1 21/c 1'
_atom_sites_solution_hydrogens geom
_atom_sites_solution_primary direct
_atom_sites_solution_secondary difmap
_audit_creation_method SHELXL-97
_cell_angle_alpha 90.00
_cell_angle_beta 104.588(5)
_cell_angle_gamma 90.00
_cell_formula_units_Z 4
_cell_length_a 8.5358(7)
_cell_length_b 15.0315(11)
_cell_length_c 13.2573(10)
_cell_measurement_reflns_used 6755
_cell_measurement_temperature 296(2)
_cell_measurement_theta_max 25.46
_cell_measurement_theta_min 2.47
_cell_volume 1646.2(2)
_computing_cell_refinement 'Bruker SAINT'
_computing_data_collection 'Bruker APEX2'
_computing_data_reduction 'Bruker SAINT'
_computing_molecular_graphics 'Bruker SHELXTL'
_computing_publication_material 'Bruker SHELXTL'
_computing_structure_refinement 'SHELXL-97 (Sheldrick, 2008)'
_computing_structure_solution 'SHELXS-97 (Sheldrick, 2008)'
_diffrn_ambient_temperature 296(2)
_diffrn_measured_fraction_theta_full 0.995
_diffrn_measured_fraction_theta_max 0.995
_diffrn_radiation_monochromator graphite
_diffrn_radiation_source 'fine-focus sealed tube'
_diffrn_radiation_type MoK\a
_diffrn_radiation_wavelength 0.71073
_diffrn_reflns_av_R_equivalents 0.0760
_diffrn_reflns_av_sigmaI/netI 0.0416
_diffrn_reflns_limit_h_max 10
_diffrn_reflns_limit_h_min -10
_diffrn_reflns_limit_k_max 18
_diffrn_reflns_limit_k_min -18
_diffrn_reflns_limit_l_max 14
_diffrn_reflns_limit_l_min -16
_diffrn_reflns_number 31880
_diffrn_reflns_theta_full 26.05
_diffrn_reflns_theta_max 26.05
_diffrn_reflns_theta_min 2.09
_exptl_absorpt_coefficient_mu 0.122
_exptl_absorpt_correction_T_max 0.9939
_exptl_absorpt_correction_T_min 0.9867
_exptl_absorpt_correction_type empirical
_exptl_absorpt_process_details SADABS
_exptl_crystal_colour white
_exptl_crystal_density_diffrn 1.099
_exptl_crystal_density_method 'not measured'
_exptl_crystal_description block
_exptl_crystal_F_000 600
_exptl_crystal_size_max 0.11
_exptl_crystal_size_mid 0.08
_exptl_crystal_size_min 0.05
_refine_diff_density_max 0.787
_refine_diff_density_min -0.360
_refine_diff_density_rms 0.063
_refine_ls_extinction_method none
_refine_ls_goodness_of_fit_ref 1.068
_refine_ls_hydrogen_treatment mixed
_refine_ls_matrix_type full
_refine_ls_number_parameters 170
_refine_ls_number_reflns 3239
_refine_ls_number_restraints 0
_refine_ls_restrained_S_all 1.068
_refine_ls_R_factor_all 0.0993
_refine_ls_R_factor_gt 0.0603
_refine_ls_shift/su_max 0.001
_refine_ls_shift/su_mean 0.000
_refine_ls_structure_factor_coef Fsqd
_refine_ls_weighting_details 'calc w=1/[\s^2^(Fo^2^)+(0.0936P)^2^+1.2213P] where P=(Fo^2^+2Fc^2^)/3'
_refine_ls_weighting_scheme calc
_refine_ls_wR_factor_gt 0.1676
_refine_ls_wR_factor_ref 0.1944
_reflns_number_gt 2164
_reflns_number_total 3239
_reflns_threshold_expression >2sigma(I)
_cod_data_source_file om500257j_si_002.cif
_cod_data_source_block compound4
_cod_depositor_comments
;
The following automatic conversions were performed:

'_symmetry_cell_setting' value 'Monoclinic' changed to 'monoclinic'
according to
/usr/data/users/saulius/crontab/automatic-downloads/rss-feeds/ACS/lib/dictionaries/cif_core.dic
dictionary named 'cif_core.dic' version 2.4.2 from 2011-04-26.

Automatic conversion script
Id: cif_fix_values 2281 2013-09-26 08:29:07Z andrius 

 Adding full bibliography for 4083481--4083484.cif.
;
_cod_original_sg_symbol_H-M 'P2(1)/c  '
_cod_database_code 4083484

loop_
_symmetry_equiv_pos_as_xyz
'x, y, z'
'-x, y+1/2, -z+1/2'
'-x, -y, -z'
'x, -y-1/2, z-1/2'

loop_
_atom_site_label
_atom_site_type_symbol
_atom_site_fract_x
_atom_site_fract_y
_atom_site_fract_z
_atom_site_U_iso_or_equiv
_atom_site_adp_type
_atom_site_occupancy
_atom_site_symmetry_multiplicity
_atom_site_calc_flag
_atom_site_refinement_flags
Al1 Al 0.49478(11) 0.08380(5) -0.05719(7) 0.0355(3) Uani 1 1 d .
O1 O 0.3006(3) 0.12853(14) -0.10173(17) 0.0503(6) Uani 1 1 d .
O2 O 0.5604(2) 0.03957(12) 0.07572(14) 0.0353(5) Uani 1 1 d .
N1 N 0.5454(3) 0.21330(15) 0.03402(19) 0.0385(6) Uani 1 1 d .
C10 C 0.6606(4) 0.09056(19) 0.1589(2) 0.0427(7) Uani 1 1 d .
C1 C 0.2468(5) 0.1950(2) -0.0455(4) 0.0688(12) Uani 1 1 d .
C2 C 0.1022(5) 0.2431(3) -0.1085(4) 0.0912(16) Uani 1 1 d .
H2A H 0.1296 0.2719 -0.1664 0.137 Uiso 1 1 calc R
H2B H 0.0681 0.2869 -0.0658 0.137 Uiso 1 1 calc R
H2C H 0.0160 0.2015 -0.1338 0.137 Uiso 1 1 calc R
C3 C 0.1830(6) 0.1470(3) 0.0433(4) 0.0896(15) Uani 1 1 d .
H3A H 0.0970 0.1068 0.0120 0.134 Uiso 1 1 calc R
H3B H 0.1436 0.1908 0.0835 0.134 Uiso 1 1 calc R
H3C H 0.2700 0.1143 0.0879 0.134 Uiso 1 1 calc R
C4 C 0.3839(4) 0.2571(2) 0.0024(3) 0.0524(9) Uani 1 1 d .
H4A H 0.3882 0.3039 -0.0473 0.063 Uiso 1 1 calc R
H4B H 0.3612 0.2849 0.0632 0.063 Uiso 1 1 calc R
C5 C 0.6696(4) 0.2728(2) 0.0094(3) 0.0460(8) Uani 1 1 d .
H5A H 0.6496 0.2770 -0.0658 0.055 Uiso 1 1 calc R
H5B H 0.7749 0.2453 0.0353 0.055 Uiso 1 1 calc R
C6 C 0.6764(4) 0.3668(2) 0.0537(3) 0.0536(9) Uani 1 1 d .
H6A H 0.5866 0.4014 0.0129 0.064 Uiso 1 1 calc R
H6B H 0.6656 0.3642 0.1248 0.064 Uiso 1 1 calc R
N2 N 0.8286(4) 0.41059(17) 0.0524(2) 0.0519(7) Uani 1 1 d .
C7 C 0.9598(6) 0.3801(3) 0.1371(4) 0.0832(14) Uani 1 1 d .
H7A H 0.9372 0.3952 0.2024 0.125 Uiso 1 1 calc R
H7B H 1.0588 0.4080 0.1325 0.125 Uiso 1 1 calc R
H7C H 0.9703 0.3167 0.1327 0.125 Uiso 1 1 calc R
C8 C 0.8124(6) 0.5064(2) 0.0606(4) 0.0798(13) Uani 1 1 d .
H8A H 0.7305 0.5277 0.0019 0.120 Uiso 1 1 calc R
H8B H 0.9137 0.5345 0.0614 0.120 Uiso 1 1 calc R
H8C H 0.7821 0.5203 0.1238 0.120 Uiso 1 1 calc R
C9 C 0.5918(4) 0.1852(2) 0.1453(2) 0.0438(8) Uani 1 1 d .
H9A H 0.4974 0.1881 0.1734 0.053 Uiso 1 1 calc R
H9B H 0.6720 0.2262 0.1847 0.053 Uiso 1 1 calc R
C11 C 0.6478(5) 0.0542(2) 0.2638(2) 0.0627(11) Uani 1 1 d .
H11A H 0.5370 0.0565 0.2676 0.094 Uiso 1 1 calc R
H11B H 0.7133 0.0894 0.3189 0.094 Uiso 1 1 calc R
H11C H 0.6848 -0.0064 0.2710 0.094 Uiso 1 1 calc R
C12 C 0.8352(4) 0.0848(2) 0.1506(3) 0.0617(10) Uani 1 1 d .
H12A H 0.8719 0.0243 0.1609 0.093 Uiso 1 1 calc R
H12B H 0.9025 0.1219 0.2029 0.093 Uiso 1 1 calc R
H12C H 0.8412 0.1045 0.0828 0.093 Uiso 1 1 calc R
C13 C 0.6511(5) 0.0981(2) -0.1424(3) 0.0602(10) Uani 1 1 d .
H13A H 0.5987 0.1256 -0.2075 0.090 Uiso 1 1 calc R
H13B H 0.6916 0.0408 -0.1555 0.090 Uiso 1 1 calc R
H13C H 0.7393 0.1347 -0.1060 0.090 Uiso 1 1 calc R

loop_
_atom_site_aniso_label
_atom_site_aniso_U_11
_atom_site_aniso_U_22
_atom_site_aniso_U_33
_atom_site_aniso_U_23
_atom_site_aniso_U_13
_atom_site_aniso_U_12
Al1 0.0441(5) 0.0285(4) 0.0348(5) 0.0001(3) 0.0115(4) -0.0033(4)
O1 0.0496(14) 0.0376(12) 0.0565(14) -0.0089(10) -0.0002(11) 0.0012(10)
O2 0.0442(12) 0.0286(10) 0.0318(10) -0.0045(8) 0.0073(8) -0.0062(9)
N1 0.0438(15) 0.0288(12) 0.0430(13) -0.0016(10) 0.0113(11) -0.0039(11)
C10 0.0540(19) 0.0332(15) 0.0373(16) -0.0054(12) 0.0050(13) -0.0061(14)
C1 0.048(2) 0.045(2) 0.102(3) -0.024(2) -0.002(2) 0.0062(17)
C2 0.061(3) 0.061(3) 0.133(4) -0.026(3) -0.011(3) 0.016(2)
C3 0.083(3) 0.072(3) 0.127(4) -0.005(3) 0.051(3) -0.010(3)
C4 0.053(2) 0.0357(17) 0.065(2) -0.0077(15) 0.0090(17) 0.0032(15)
C5 0.057(2) 0.0310(15) 0.0527(19) -0.0054(14) 0.0191(15) -0.0076(14)
C6 0.064(2) 0.0324(16) 0.066(2) -0.0083(15) 0.0200(18) -0.0100(16)
N2 0.0646(19) 0.0336(14) 0.0566(17) -0.0033(12) 0.0134(14) -0.0139(13)
C7 0.083(3) 0.067(3) 0.086(3) -0.009(2) -0.004(2) -0.012(2)
C8 0.103(4) 0.0367(19) 0.104(3) -0.007(2) 0.034(3) -0.018(2)
C9 0.056(2) 0.0378(16) 0.0388(16) -0.0098(13) 0.0134(14) -0.0077(14)
C11 0.100(3) 0.0464(19) 0.0353(17) -0.0035(14) 0.0051(18) -0.0070(19)
C12 0.050(2) 0.050(2) 0.075(3) -0.0073(18) -0.0026(18) -0.0025(17)
C13 0.083(3) 0.049(2) 0.060(2) -0.0066(16) 0.038(2) -0.0118(19)

loop_
_atom_type_symbol
_atom_type_description
_atom_type_scat_dispersion_real
_atom_type_scat_dispersion_imag
_atom_type_scat_source
C C 0.0033 0.0016 'International Tables Vol C Tables 4.2.6.8 and 6.1.1.4'
H H 0.0000 0.0000 'International Tables Vol C Tables 4.2.6.8 and 6.1.1.4'
N N 0.0061 0.0033 'International Tables Vol C Tables 4.2.6.8 and 6.1.1.4'
O O 0.0106 0.0060 'International Tables Vol C Tables 4.2.6.8 and 6.1.1.4'
Al Al 0.0645 0.0514 'International Tables Vol C Tables 4.2.6.8 and 6.1.1.4'

loop_
_geom_angle_atom_site_label_1
_geom_angle_atom_site_label_2
_geom_angle_atom_site_label_3
_geom_angle
_geom_angle_site_symmetry_1
_geom_angle_site_symmetry_3
O1 Al1 O2 119.89(11) . .
O1 Al1 O2 98.47(10) . 3_655
O2 Al1 O2 77.16(9) . 3_655
O1 Al1 C13 119.15(15) . .
O2 Al1 C13 120.30(15) . .
O2 Al1 C13 102.28(13) 3_655 .
O1 Al1 N1 83.54(10) . .
O2 Al1 N1 80.12(9) . .
O2 Al1 N1 154.82(10) 3_655 .
C13 Al1 N1 98.44(13) . .
O1 Al1 Al1 114.09(9) . 3_655
O2 Al1 Al1 39.56(6) . 3_655
O2 Al1 Al1 37.61(6) 3_655 3_655
C13 Al1 Al1 117.05(12) . 3_655
N1 Al1 Al1 118.93(8) . 3_655
C1 O1 Al1 120.5(2) . .
C10 O2 Al1 121.54(17) . .
C10 O2 Al1 134.11(17) . 3_655
Al1 O2 Al1 102.84(9) . 3_655
C5 N1 C9 111.3(2) . .
C5 N1 C4 109.5(2) . .
C9 N1 C4 113.6(3) . .
C5 N1 Al1 116.68(18) . .
C9 N1 Al1 104.55(16) . .
C4 N1 Al1 100.98(17) . .
O2 C10 C12 108.6(3) . .
O2 C10 C11 110.1(3) . .
C12 C10 C11 110.0(3) . .
O2 C10 C9 105.6(2) . .
C12 C10 C9 113.4(3) . .
C11 C10 C9 109.1(3) . .
O1 C1 C2 112.7(3) . .
O1 C1 C4 110.2(3) . .
C2 C1 C4 112.3(3) . .
O1 C1 C3 107.0(3) . .
C2 C1 C3 104.2(4) . .
C4 C1 C3 110.1(4) . .
N1 C4 C1 114.2(3) . .
N1 C5 C6 115.7(3) . .
N2 C6 C5 111.1(3) . .
C7 N2 C8 109.0(3) . .
C7 N2 C6 111.4(3) . .
C8 N2 C6 110.1(3) . .
N1 C9 C10 112.2(2) . .

loop_
_geom_bond_atom_site_label_1
_geom_bond_atom_site_label_2
_geom_bond_distance
_geom_bond_site_symmetry_2
Al1 O1 1.748(2) .
Al1 O2 1.834(2) .
Al1 O2 1.914(2) 3_655
Al1 C13 1.965(4) .
Al1 N1 2.275(2) .
Al1 Al1 2.9302(17) 3_655
O1 C1 1.391(4) .
O2 C10 1.435(3) .
O2 Al1 1.914(2) 3_655
N1 C5 1.484(4) .
N1 C9 1.489(4) .
N1 C4 1.490(4) .
C10 C12 1.524(5) .
C10 C11 1.524(5) .
C10 C9 1.532(4) .
C1 C2 1.491(5) .
C1 C4 1.507(5) .
C1 C3 1.589(7) .
C5 C6 1.527(4) .
C6 N2 1.461(4) .
N2 C7 1.446(5) .
N2 C8 1.454(4) .
